data_7252058
loop_
_publ_author_name
'Ishaq, Adnan'
'Male, Louise'
'Champness, Neil R.'

_publ_section_title
;
 Positional Isomerism and Short Hydrogen Bonds Govern Photochromic
 Behaviour in dipyridyl-NDI&#x2026;Formic Acid Co-crystals
;
_journal_name_full CrystEngComm
_journal_paper_doi 10.1039/D6CE00262E
_journal_year 2026
_chemical_formula_moiety 'C24 H12 N4 O4, 2(C H2 O2)'
_chemical_formula_sum 'C26 H16 N4 O8'
_chemical_formula_weight 512.43
_space_group_crystal_system monoclinic
_space_group_IT_number 15
_space_group_name_Hall '-I 2ya'
_space_group_name_H-M_alt 'I 1 2/a 1'
_atom_sites_solution_hydrogens mixed
_atom_sites_solution_primary dual
_audit_creation_date 2026-05-26
_audit_creation_method
;
Olex2 1.5
(compiled 2025.04.05 svn.rf049d14d for OlexSys, GUI svn.r7205)
;
_audit_update_record
;
2026-05-26 deposited with the CCDC.	2026-05-29 downloaded from the CCDC.
;
_cell_angle_alpha 90
_cell_angle_beta 103.941(2)
_cell_angle_gamma 90
_cell_formula_units_Z 4
_cell_length_a 14.2430(3)
_cell_length_b 6.13440(10)
_cell_length_c 26.1910(5)
_cell_measurement_reflns_used 5975
_cell_measurement_temperature 100.00(10)
_cell_measurement_theta_max 79.0690
_cell_measurement_theta_min 3.4730
_cell_volume 2220.96(8)
_computing_cell_refinement 'CrysAlisPro 1.171.43.144a (Rigaku OD, 2024)'
_computing_data_collection 'CrysAlisPro 1.171.43.144a (Rigaku OD, 2024)'
_computing_data_reduction 'CrysAlisPro 1.171.43.144a (Rigaku OD, 2024)'
_computing_molecular_graphics 'Olex2 1.5 (Dolomanov et al., 2009)'
_computing_publication_material 'Olex2 1.5 (Dolomanov et al., 2009)'
_computing_structure_refinement 'SHELXL 2019/3 (Sheldrick, 2015)'
_computing_structure_solution 'SHELXT 2018/2 (Sheldrick, 2018)'
_diffrn_ambient_environment N~2~
_diffrn_ambient_temperature 100.00(10)
_diffrn_detector 'Hybrid Pixel Array Detector'
_diffrn_detector_area_resol_mean 10.0000
_diffrn_detector_type HyPix
_diffrn_measured_fraction_theta_full 1.000
_diffrn_measured_fraction_theta_max 0.977
_diffrn_measurement_details
;
List of Runs (angles in degrees, time in seconds):

  # Type    Start    End  Width  t~exp~   \w     \q     \k     \f   Frames
#--------------------------------------------------------------------------
  1  \w     44.00 111.00   0.50    0.40    --  113.25-125.00  60.00  134
  2  \w     44.00 111.00   0.50    0.40    --  113.25-125.00   0.00  134
  3  \w     44.00 111.00   0.50    0.40    --  113.25-125.00   0.00  134
  4  \w     44.00 111.00   0.50    0.40    --  113.25-125.00 -30.00  134
  5  \w     49.00 105.00   0.50    0.40    --  113.25 -95.00 -90.00  112
  6  \w     44.00 111.00   0.50    0.40    --  113.25-125.00-180.00  134
  7  \w    -26.00  29.00   0.50    0.10    --   48.16 -24.00   6.00  110
  8  \w     57.00  83.00   0.50    0.40    --  113.25 -77.00  60.00   52
  9  \w     42.00  97.00   0.50    0.40    --  113.25 -77.00  30.00  110
 10  \w     42.00  97.00   0.50    0.40    --  113.25 -77.00 -30.00  110
 11  \w     44.00  94.00   0.50    0.40    --  113.25 -77.00-150.00  100
 12  \w    101.00 178.00   0.50    0.40    --  113.25  45.00-180.00  154
 13  \w    145.00 174.00   0.50    0.40    --  113.25  45.00-180.00   58
 14  \w    103.00 129.00   0.50    0.40    --  113.25  15.00 120.00   52
 15  \w    101.00 178.00   0.50    0.40    --  113.25  24.00 171.00  154
 16  \w    101.00 178.00   0.50    0.40    --  113.25  24.00 171.00  154
 17  \w    100.00 178.00   0.50    0.40    --  113.25  15.00 120.00  156
 18  \w    100.00 176.00   0.50    0.40    --  113.25  15.00  90.00  152
 19  \w     36.00 122.00   0.50    0.10    --   48.16  24.00 171.00  172
 20  \w    -34.00  27.00   0.50    0.10    --  -48.16  19.00 -60.00  122
 21  \w    -85.00 -22.00   0.50    0.40    --  -91.75 125.00-120.00  126
 22  \w    -37.00  26.00   0.50    0.10    --  -48.16  24.00 171.00  126
 23  \w    -55.00 -20.00   0.50    0.40    --  -91.75  45.00 150.00   70
 24  \w   -120.00 -94.00   0.50    0.10    --  -48.16 -57.00  30.00   52
 25  \w   -120.00 -94.00   0.50    0.10    --  -48.16 -57.00   0.00   52
 26  \w   -122.00 -36.00   0.50    0.10    --  -48.16 -24.00   6.00  172
 27  \w   -166.00 -78.00   0.50    0.40    --  -91.75 -24.00   6.00  176
;
_diffrn_measurement_device 'four-circle diffractometer'
_diffrn_measurement_device_type 'XtaLAB Synergy, Dualflex, HyPix'
_diffrn_measurement_method '\w scans'
_diffrn_orient_matrix_type 'CrysAlisPro convention (1999,Acta A55,543-557)'
_diffrn_orient_matrix_UB_11 0.0012426000
_diffrn_orient_matrix_UB_12 0.0017514000
_diffrn_orient_matrix_UB_13 -0.0586669000
_diffrn_orient_matrix_UB_21 0.1059489000
_diffrn_orient_matrix_UB_22 0.0777126000
_diffrn_orient_matrix_UB_23 0.0146256000
_diffrn_orient_matrix_UB_31 0.0345095000
_diffrn_orient_matrix_UB_32 -0.2387628000
_diffrn_orient_matrix_UB_33 0.0043010000
_diffrn_radiation_monochromator mirror
_diffrn_radiation_probe x-ray
_diffrn_radiation_type 'Cu K\a'
_diffrn_radiation_wavelength 1.54184
_diffrn_reflns_av_R_equivalents 0.0523
_diffrn_reflns_av_unetI/netI 0.0407
_diffrn_reflns_Laue_measured_fraction_full 1.000
_diffrn_reflns_Laue_measured_fraction_max 0.977
_diffrn_reflns_limit_h_max 17
_diffrn_reflns_limit_h_min -18
_diffrn_reflns_limit_k_max 4
_diffrn_reflns_limit_k_min -7
_diffrn_reflns_limit_l_max 32
_diffrn_reflns_limit_l_min -33
_diffrn_reflns_number 11624
_diffrn_reflns_point_group_measured_fraction_full 1.000
_diffrn_reflns_point_group_measured_fraction_max 0.977
_diffrn_reflns_theta_full 67.684
_diffrn_reflns_theta_max 79.369
_diffrn_reflns_theta_min 3.477
_diffrn_source 'micro-focus sealed X-ray tube'
_diffrn_source_type 'PhotonJet (Cu) X-ray Source'
_exptl_absorpt_coefficient_mu 0.985
_exptl_absorpt_correction_T_max 1.000
_exptl_absorpt_correction_T_min 0.710
_exptl_absorpt_correction_type gaussian
_exptl_absorpt_process_details
;
CrysAlisPro 1.171.43.144a (Rigaku Oxford Diffraction, 2024)
Numerical absorption correction based on gaussian integration over
a multifaceted crystal model
Empirical absorption correction using spherical harmonics,
implemented in SCALE3 ABSPACK scaling algorithm.
;
_exptl_crystal_colour yellow
_exptl_crystal_colour_primary yellow
_exptl_crystal_density_diffrn 1.532
_exptl_crystal_description prism
_exptl_crystal_F_000 1056
_exptl_crystal_size_max 0.23
_exptl_crystal_size_mid 0.07
_exptl_crystal_size_min 0.05
_refine_diff_density_max 0.292
_refine_diff_density_min -0.236
_refine_diff_density_rms 0.064
_refine_ls_extinction_method none
_refine_ls_goodness_of_fit_ref 1.069
_refine_ls_hydrogen_treatment mixed
_refine_ls_matrix_type full
_refine_ls_number_parameters 176
_refine_ls_number_reflns 2357
_refine_ls_number_restraints 0
_refine_ls_restrained_S_all 1.069
_refine_ls_R_factor_all 0.0536
_refine_ls_R_factor_gt 0.0479
_refine_ls_shift/su_max 0.001
_refine_ls_shift/su_mean 0.000
_refine_ls_structure_factor_coef Fsqd
_refine_ls_weighting_details 'w=1/[\s^2^(Fo^2^)+(0.0877P)^2^+0.9209P] where P=(Fo^2^+2Fc^2^)/3'
_refine_ls_weighting_scheme calc
_refine_ls_wR_factor_gt 0.1313
_refine_ls_wR_factor_ref 0.1379
_reflns_Friedel_coverage 0.000
_reflns_number_gt 2040
_reflns_number_total 2357
_reflns_threshold_expression 'I > 2\s(I)'
_cod_data_source_file d6ce00262e2.cif
_cod_data_source_block D4PNDI_2FAH
_cod_database_code 7252058
_shelx_shelxl_version_number 2019/3
_chemical_oxdiff_formula 'C H N O'
_shelx_space_group_comment
;
The symmetry employed for this shelxl refinement is uniquely defined
by the following loop, which should always be used as a source of
symmetry information in preference to the above space-group names.
They are only intended as comments.
;
_shelx_estimated_absorpt_t_max 0.952
_shelx_estimated_absorpt_t_min 0.805
_olex2_refinement_description
;
1.a Aromatic/amide H refined with riding coordinates:
 C2(H2), C3(H3), C4(H4), C5(H5), C11(H11), C12(H12), C101(H101)
;
_olex2_submission_special_instructions 'No special instructions were received'
_oxdiff_exptl_absorpt_empirical_details
;
Empirical correction (ABSPACK) includes:
- Absorption correction using spherical harmonics
- Frame scaling
;
_oxdiff_exptl_absorpt_empirical_full_max 1.769
_oxdiff_exptl_absorpt_empirical_full_min 0.706

loop_
_space_group_symop_operation_xyz
'x, y, z'
'-x+1/2, y, -z'
'x+1/2, y+1/2, z+1/2'
'-x+1, y+1/2, -z+1/2'
'-x, -y, -z'
'x-1/2, -y, z'
'-x+1/2, -y+1/2, -z+1/2'
'x, -y+1/2, z+1/2'

loop_
_atom_site_label
_atom_site_type_symbol
_atom_site_fract_x
_atom_site_fract_y
_atom_site_fract_z
_atom_site_U_iso_or_equiv
_atom_site_adp_type
_atom_site_occupancy
_atom_site_site_symmetry_order
_atom_site_calc_flag
_atom_site_refinement_flags_posn
_atom_site_refinement_flags_adp
_atom_site_refinement_flags_occupancy
_atom_site_disorder_assembly
_atom_site_disorder_group
C1 C 0.40265(10) 0.2961(2) 0.31118(6) 0.0198(3) Uani 1 1 d . . . . .
C2 C 0.36069(11) 0.0959(2) 0.29495(6) 0.0224(3) Uani 1 1 d . . . . .
H2 H 0.346960 -0.005904 0.319507 0.027 Uiso 1 1 calc R U . . .
C3 C 0.33949(11) 0.0496(3) 0.24151(6) 0.0234(3) Uani 1 1 d . . . . .
H3 H 0.311045 -0.087327 0.229933 0.028 Uiso 1 1 calc R U . . .
C4 C 0.39620(11) 0.3823(3) 0.22190(6) 0.0259(3) Uani 1 1 d . . . . .
H4 H 0.407738 0.482566 0.196441 0.031 Uiso 1 1 calc R U . . .
C5 C 0.42047(11) 0.4429(3) 0.27447(6) 0.0232(3) Uani 1 1 d . . . . .
H5 H 0.448523 0.581212 0.284994 0.028 Uiso 1 1 calc R U . . .
C6 C 0.49734(10) 0.2164(2) 0.39983(6) 0.0204(3) Uani 1 1 d . . . . .
C7 C 0.48556(10) 0.4692(2) 0.47325(5) 0.0185(3) Uani 1 1 d . . . . .
C8 C 0.41606(10) 0.5974(2) 0.43809(6) 0.0193(3) Uani 1 1 d . . . . .
C9 C 0.38557(11) 0.5370(2) 0.38198(6) 0.0195(3) Uani 1 1 d . . . . .
C10 C 0.47374(10) 0.7178(2) 0.54414(6) 0.0199(3) Uani 1 1 d . . . . .
C11 C 0.40498(11) 0.8387(2) 0.50932(6) 0.0219(3) Uani 1 1 d . . . . .
H11 H 0.377036 0.962959 0.521495 0.026 Uiso 1 1 calc R U . . .
C12 C 0.37609(11) 0.7789(2) 0.45596(6) 0.0216(3) Uani 1 1 d . . . . .
H12 H 0.329105 0.863367 0.432207 0.026 Uiso 1 1 calc R U . . .
N1 N 0.35711(9) 0.1881(2) 0.20554(5) 0.0253(3) Uani 1 1 d . . . . .
N2 N 0.42863(9) 0.3508(2) 0.36623(5) 0.0196(3) Uani 1 1 d . . . . .
O1 O 0.53006(8) 0.05772(19) 0.38271(4) 0.0271(3) Uani 1 1 d . . . . .
O2 O 0.32606(8) 0.64114(17) 0.35020(4) 0.0231(3) Uani 1 1 d . . . . .
C101 C 0.30597(12) 0.1628(3) 0.06970(6) 0.0253(3) Uani 1 1 d . . . . .
H101 H 0.318642 0.137397 0.036206 0.030 Uiso 1 1 calc R U . . .
O101 O 0.36518(8) 0.07216(19) 0.10998(4) 0.0274(3) Uani 1 1 d . . . . .
H10A H 0.353(2) 0.114(5) 0.1434(12) 0.069(9) Uiso 1 1 d . . . . .
O102 O 0.23698(9) 0.2753(2) 0.07048(5) 0.0309(3) Uani 1 1 d . . . . .

loop_
_atom_site_aniso_label
_atom_site_aniso_U_11
_atom_site_aniso_U_22
_atom_site_aniso_U_33
_atom_site_aniso_U_23
_atom_site_aniso_U_13
_atom_site_aniso_U_12
C1 0.0173(7) 0.0237(7) 0.0181(7) -0.0008(5) 0.0039(5) 0.0006(5)
C2 0.0206(7) 0.0222(7) 0.0234(7) 0.0000(6) 0.0033(5) 0.0007(6)
C3 0.0205(7) 0.0236(7) 0.0241(7) -0.0042(6) 0.0016(5) 0.0033(5)
C4 0.0212(7) 0.0342(8) 0.0228(7) 0.0030(6) 0.0066(5) 0.0006(6)
C5 0.0203(7) 0.0263(7) 0.0236(7) 0.0001(6) 0.0060(5) -0.0025(6)
C6 0.0185(7) 0.0206(7) 0.0222(7) -0.0002(6) 0.0052(5) 0.0003(5)
C7 0.0167(7) 0.0188(7) 0.0202(7) 0.0018(5) 0.0050(5) -0.0014(5)
C8 0.0182(7) 0.0195(6) 0.0200(7) 0.0011(6) 0.0039(5) -0.0003(5)
C9 0.0186(7) 0.0182(6) 0.0216(7) 0.0016(5) 0.0045(5) -0.0015(5)
C10 0.0189(7) 0.0190(7) 0.0221(7) 0.0004(6) 0.0058(5) -0.0016(5)
C11 0.0220(7) 0.0203(7) 0.0232(7) -0.0016(6) 0.0051(5) 0.0031(5)
C12 0.0217(7) 0.0199(7) 0.0220(7) 0.0019(6) 0.0027(5) 0.0018(5)
N1 0.0209(6) 0.0350(7) 0.0196(6) -0.0025(5) 0.0038(5) 0.0048(5)
N2 0.0199(6) 0.0203(6) 0.0180(6) -0.0006(5) 0.0036(4) -0.0008(5)
O1 0.0300(6) 0.0271(6) 0.0226(5) -0.0043(4) 0.0036(4) 0.0078(4)
O2 0.0242(5) 0.0221(5) 0.0206(5) 0.0008(4) 0.0006(4) 0.0018(4)
C101 0.0253(7) 0.0255(7) 0.0248(7) 0.0007(6) 0.0059(6) 0.0007(6)
O101 0.0276(6) 0.0334(6) 0.0212(5) -0.0008(5) 0.0060(4) 0.0075(5)
O102 0.0267(6) 0.0274(6) 0.0379(7) 0.0038(5) 0.0063(5) 0.0047(5)

loop_
_atom_type_symbol
_atom_type_description
_atom_type_scat_dispersion_real
_atom_type_scat_dispersion_imag
_atom_type_scat_source
C C 0.0181 0.0091 'International Tables Vol C Tables 4.2.6.8 and 6.1.1.4'
H H 0.0000 0.0000 'International Tables Vol C Tables 4.2.6.8 and 6.1.1.4'
N N 0.0311 0.0180 'International Tables Vol C Tables 4.2.6.8 and 6.1.1.4'
O O 0.0492 0.0322 'International Tables Vol C Tables 4.2.6.8 and 6.1.1.4'

loop_
_exptl_crystal_face_index_h
_exptl_crystal_face_index_k
_exptl_crystal_face_index_l
_exptl_crystal_face_perp_dist
9 0 0 0.0417
-9 0 0 0.0211
1 -4 0 0.0766
0 4 0 0.1488
6 0 -15 0.0268
-6 0 16 0.0285
3 0 -17 0.0128
3 0 14 0.0374
0 0 -16 0.0065

loop_
_geom_angle_atom_site_label_1
_geom_angle_atom_site_label_2
_geom_angle_atom_site_label_3
_geom_angle
_geom_angle_site_symmetry_1
_geom_angle_site_symmetry_3
_geom_angle_publ_flag
C2 C1 N2 120.10(13) . . ?
C5 C1 C2 120.03(14) . . ?
C5 C1 N2 119.87(13) . . ?
C1 C2 H2 121.2 . . ?
C1 C2 C3 117.59(14) . . ?
C3 C2 H2 121.2 . . ?
C2 C3 H3 118.4 . . ?
N1 C3 C2 123.27(14) . . ?
N1 C3 H3 118.4 . . ?
C5 C4 H4 118.7 . . ?
N1 C4 H4 118.7 . . ?
N1 C4 C5 122.69(15) . . ?
C1 C5 C4 118.14(14) . . ?
C1 C5 H5 120.9 . . ?
C4 C5 H5 120.9 . . ?
N2 C6 C10 116.33(13) . 5_666 ?
O1 C6 C10 123.08(13) . 5_666 ?
O1 C6 N2 120.59(13) . . ?
C7 C7 C8 119.14(16) 5_666 . ?
C10 C7 C7 119.61(17) 5_666 5_666 ?
C10 C7 C8 121.26(13) 5_666 . ?
C7 C8 C9 119.99(13) . . ?
C12 C8 C7 120.47(13) . . ?
C12 C8 C9 119.54(13) . . ?
N2 C9 C8 116.89(12) . . ?
O2 C9 C8 122.60(13) . . ?
O2 C9 N2 120.52(13) . . ?
C7 C10 C6 120.27(13) 5_666 5_666 ?
C11 C10 C6 119.41(13) . 5_666 ?
C11 C10 C7 120.30(14) . 5_666 ?
C10 C11 H11 119.8 . . ?
C10 C11 C12 120.45(13) . . ?
C12 C11 H11 119.8 . . ?
C8 C12 C11 120.02(13) . . ?
C8 C12 H12 120.0 . . ?
C11 C12 H12 120.0 . . ?
C3 N1 C4 118.27(13) . . ?
C6 N2 C1 117.40(12) . . ?
C9 N2 C1 117.32(12) . . ?
C9 N2 C6 125.26(12) . . ?
O101 C101 H101 116.5 . . ?
O102 C101 H101 116.5 . . ?
O102 C101 O101 126.92(15) . . ?
C101 O101 H10A 113.4(19) . . ?

loop_
_geom_bond_atom_site_label_1
_geom_bond_atom_site_label_2
_geom_bond_distance
_geom_bond_site_symmetry_2
_geom_bond_publ_flag
C1 C2 1.387(2) . ?
C1 C5 1.385(2) . ?
C1 N2 1.4390(18) . ?
C2 H2 0.9500 . ?
C2 C3 1.388(2) . ?
C3 H3 0.9500 . ?
C3 N1 1.336(2) . ?
C4 H4 0.9500 . ?
C4 C5 1.387(2) . ?
C4 N1 1.341(2) . ?
C5 H5 0.9500 . ?
C6 C10 1.481(2) 5_666 ?
C6 N2 1.4132(19) . ?
C6 O1 1.2111(19) . ?
C7 C7 1.413(3) 5_666 ?
C7 C8 1.417(2) . ?
C7 C10 1.409(2) 5_666 ?
C8 C9 1.476(2) . ?
C8 C12 1.383(2) . ?
C9 N2 1.4043(19) . ?
C9 O2 1.2165(19) . ?
C10 C11 1.382(2) . ?
C11 H11 0.9500 . ?
C11 C12 1.407(2) . ?
C12 H12 0.9500 . ?
C101 H101 0.9500 . ?
C101 O101 1.306(2) . ?
C101 O102 1.205(2) . ?
O101 H10A 0.97(3) . ?

loop_
_geom_hbond_atom_site_label_D
_geom_hbond_atom_site_label_H
_geom_hbond_atom_site_label_A
_geom_hbond_distance_DH
_geom_hbond_distance_HA
_geom_hbond_distance_DA
_geom_hbond_angle_DHA
_geom_hbond_site_symmetry_A
_geom_hbond_publ_flag
O101 H10A N1 0.97(3) 1.68(3) 2.6310(17) 168(3) . yes

loop_
_geom_torsion_atom_site_label_1
_geom_torsion_atom_site_label_2
_geom_torsion_atom_site_label_3
_geom_torsion_atom_site_label_4
_geom_torsion
_geom_torsion_site_symmetry_1
_geom_torsion_site_symmetry_2
_geom_torsion_site_symmetry_3
_geom_torsion_site_symmetry_4
_geom_torsion_publ_flag
C1 C2 C3 N1 -0.3(2) . . . . ?
C2 C1 C5 C4 -0.7(2) . . . . ?
C2 C1 N2 C6 60.87(18) . . . . ?
C2 C1 N2 C9 -120.79(15) . . . . ?
C2 C3 N1 C4 -0.8(2) . . . . ?
C5 C1 C2 C3 1.0(2) . . . . ?
C5 C1 N2 C6 -118.51(15) . . . . ?
C5 C1 N2 C9 59.82(18) . . . . ?
C5 C4 N1 C3 1.2(2) . . . . ?
C6 C10 C11 C12 -179.77(13) 5_666 . . . ?
C7 C7 C8 C9 179.45(15) 5_666 . . . ?
C7 C7 C8 C12 -0.8(2) 5_666 . . . ?
C7 C8 C9 N2 -0.1(2) . . . . ?
C7 C8 C9 O2 179.85(14) . . . . ?
C7 C8 C12 C11 0.5(2) . . . . ?
C7 C10 C11 C12 -1.2(2) 5_666 . . . ?
C8 C9 N2 C1 -177.29(12) . . . . ?
C8 C9 N2 C6 0.9(2) . . . . ?
C9 C8 C12 C11 -179.67(13) . . . . ?
C10 C6 N2 C1 177.22(12) 5_666 . . . ?
C10 C6 N2 C9 -1.0(2) 5_666 . . . ?
C10 C7 C8 C9 -0.5(2) 5_666 . . . ?
C10 C7 C8 C12 179.28(13) 5_666 . . . ?
C10 C11 C12 C8 0.4(2) . . . . ?
C12 C8 C9 N2 -179.92(13) . . . . ?
C12 C8 C9 O2 0.1(2) . . . . ?
N1 C4 C5 C1 -0.5(2) . . . . ?
N2 C1 C2 C3 -178.33(13) . . . . ?
N2 C1 C5 C4 178.70(13) . . . . ?
O1 C6 N2 C1 -2.4(2) . . . . ?
O1 C6 N2 C9 179.43(13) . . . . ?
O2 C9 N2 C1 2.7(2) . . . . ?
O2 C9 N2 C6 -179.08(13) . . . . ?

loop_
_exptl_oxdiff_crystal_face_indexfrac_h
_exptl_oxdiff_crystal_face_indexfrac_k
_exptl_oxdiff_crystal_face_indexfrac_l
_exptl_oxdiff_crystal_face_x
_exptl_oxdiff_crystal_face_y
_exptl_oxdiff_crystal_face_z
8.9979 -0.0461 -0.1928 0.0224 0.9469 0.3207
-8.9976 -0.0638 0.1946 -0.0227 -0.9554 -0.2944
0.6236 -3.9726 0.0512 -0.0092 -0.2419 0.9703
0.4964 3.9767 -0.0754 0.0120 0.3605 -0.9327
5.7251 0.0152 -15.4860 0.9157 0.3813 0.1273
-5.5578 -0.2921 15.5872 -0.9219 -0.3836 -0.0550
2.9694 0.1637 -16.9225 0.9968 0.0798 -0.0094
2.9756 -0.1723 14.2875 -0.8348 0.5108 0.2053
-0.1406 0.3158 -16.3820 0.9615 -0.2300 -0.1507
